data_1535401
loop_
_publ_author_name
'Mishra, R.'
'Hoffmann, R.D.'
'Poettgen, R.'

_publ_section_title
;
 Two- and three-dimensional (Ir Si) networks in the silicides Sm3 Ir2 Si2,
 Ho Ir Si and Yb Ir Si
;
_journal_name_full 'Zeitschrift fuer Anorganische und Allgemeine Chemie'
_journal_page_first 1787
_journal_page_last 1792
_journal_volume 627
_journal_year 2001
_chemical_formula_sum 'Ir Si Yb'
_chemical_name_systematic 'Yb Ir Si'
_space_group_IT_number 62
_symmetry_space_group_name_Hall '-P 2ac 2n'
_symmetry_space_group_name_H-M 'P n m a'
_cell_angle_alpha 90
_cell_angle_beta 90
_cell_angle_gamma 90
_cell_formula_units_Z 4
_cell_length_a 6.672
_cell_length_b 4.1416
_cell_length_c 7.428
_cell_volume 205.256
_citation_journal_id_ASTM ZAACAB
_cod_data_source_file Mishra_ZAACAB_2001_125.cif
_cod_data_source_block Ir1Si1Yb1
_cod_original_cell_volume 205.2561
_cod_original_formula_sum 'Ir1 Si1 Yb1'
_cod_database_code 1535401

loop_
_symmetry_equiv_pos_as_xyz
x,y,z
-x+1/2,-y,z+1/2
x+1/2,-y+1/2,-z+1/2
-x,y+1/2,-z
-x,-y,-z
x-1/2,y,-z-1/2
-x-1/2,y-1/2,z-1/2
x,-y-1/2,z

loop_
_atom_site_label
_atom_site_type_symbol
_atom_site_fract_x
_atom_site_fract_y
_atom_site_fract_z
_atom_site_occupancy
_atom_site_U_iso_or_equiv
Si1 Si 0.2055 0.25 0.1152 1 0.0
Yb1 Yb 0.99205 0.25 0.68639 1 0.0
Ir1 Ir 0.34184 0.25 0.43741 1 0.0
